data_7156161
loop_
_publ_author_name
'Josa-Culler\'e, Laia'
'Christensen, Kirsten E.'
'Moloney, Mark G.'

_publ_section_title
;
 Diastereoselective reduction of the tricarbonyl moiety in bicyclic
 tetramates giving pyroglutamates.
;
_journal_issue 15
_journal_name_full 'Organic &amp; biomolecular chemistry'
_journal_page_first 2705
_journal_page_last 2710
_journal_paper_doi 10.1039/c8ob00187a
_journal_volume 16
_journal_year 2018
_chemical_absolute_configuration ad
_chemical_formula_moiety 'C15 H23 I1 N2 O6'
_chemical_formula_sum 'C15 H23 I N2 O6'
_chemical_formula_weight 454.26
_chemical_melting_point 419
_space_group_IT_number 19
_space_group_name_Hall 'P 2ac 2ab'
_space_group_name_H-M_alt 'P 21 21 21'
_symmetry_cell_setting orthorhombic
_symmetry_space_group_name_Hall 'P 2ac 2ab'
_symmetry_space_group_name_H-M 'P 21 21 21'
_atom_sites_solution_hydrogens difmap
_atom_sites_solution_primary other
_audit_creation_date 2018-01-15
_audit_creation_method CRYSTALS_ver_14.61_build_6720
_audit_update_record
;
2018-01-16 deposited with the CCDC.
2018-03-19 downloaded from the CCDC.
;
_cell_angle_alpha 90
_cell_angle_beta 90
_cell_angle_gamma 90
_cell_formula_units_Z 4
_cell_length_a 8.55340(10)
_cell_length_b 13.2093(2)
_cell_length_c 16.1337(2)
_cell_measurement_reflns_used 29438
_cell_measurement_temperature 150
_cell_measurement_theta_max 76
_cell_measurement_theta_min 4
_cell_volume 1822.86(4)
_computing_cell_refinement
; 
 CrysAlisPro (Rigaku Oxford Diffraction, 2017) 
;
_computing_data_collection 'SuperNova, (Oxford Diffraction, 2010)'
_computing_data_reduction
; 
 CrysAlisPro (Rigaku Oxford Diffraction, 2017) 
;
_computing_molecular_graphics 'CAMERON (Watkin et al., 1996)'
_computing_publication_material 'CRYSTALS (Betteridge et al., 2003)'
_computing_structure_refinement 'CRYSTALS (Betteridge et al., 2003)'
_computing_structure_solution 'Superflip (Palatinus & Chapuis, 2007)'
_diffrn_ambient_temperature 150
_diffrn_measured_fraction_theta_full 0.999
_diffrn_measured_fraction_theta_max 0.999
_diffrn_measurement_device Area
_diffrn_measurement_device_type 'Oxford Diffraction SuperNova'
_diffrn_measurement_method \w
_diffrn_radiation_monochromator 'focussing mirrors'
_diffrn_radiation_type 'Cu K\a'
_diffrn_radiation_wavelength 1.54180
_diffrn_reflns_av_R_equivalents 0.071
_diffrn_reflns_av_sigmaI/netI 0.0433
_diffrn_reflns_limit_h_max 10
_diffrn_reflns_limit_h_min -10
_diffrn_reflns_limit_k_max 16
_diffrn_reflns_limit_k_min -16
_diffrn_reflns_limit_l_max 20
_diffrn_reflns_limit_l_min -20
_diffrn_reflns_number 44993
_diffrn_reflns_theta_full 76.318
_diffrn_reflns_theta_max 76.318
_diffrn_reflns_theta_min 4.326
_diffrn_standards_number 0
_exptl_absorpt_coefficient_mu 14.095
_exptl_absorpt_correction_T_max 0.24
_exptl_absorpt_correction_T_min 0.08
_exptl_absorpt_correction_type multi-scan
_exptl_absorpt_process_details
; 
 CrysAlisPro (Rigaku Oxford Diffraction, 2017) 
;
_exptl_crystal_colour clear_pale_colourless
_exptl_crystal_density_diffrn 1.655
_exptl_crystal_density_meas ?
_exptl_crystal_density_method 'not measured'
_exptl_crystal_description block
_exptl_crystal_F_000 912
_exptl_crystal_size_max 0.35
_exptl_crystal_size_mid 0.20
_exptl_crystal_size_min 0.10
_refine_diff_density_max 0.60
_refine_diff_density_min -1.03
_refine_ls_abs_structure_details
; 
 Parsons, Flack & Wagner (2013), 
 1617 Friedel Pairs 
;
_refine_ls_abs_structure_Flack 0.0197(14)
_refine_ls_extinction_method None
_refine_ls_goodness_of_fit_ref 1.0052
_refine_ls_hydrogen_treatment noref
_refine_ls_matrix_type full
_refine_ls_number_parameters 265
_refine_ls_number_reflns 3797
_refine_ls_number_restraints 27
_refine_ls_R_factor_all 0.0302
_refine_ls_R_factor_gt 0.0301
_refine_ls_shift/su_max 0.0005260
_refine_ls_shift/su_mean 0.0000348
_refine_ls_structure_factor_coef Fsqd
_refine_ls_weighting_details
;
 Method= Modified Sheldrick 
 w=1/[\s^2^(F^2^) + ( 0.06P)^2^ + 1.56P] 
 ,where P=(max(Fo^2^,0) + 2Fc^2^)/3 
;
_refine_ls_weighting_scheme calc
_refine_ls_wR_factor_all 0.0805
_refine_ls_wR_factor_gt 0.0803
_refine_ls_wR_factor_ref 0.0805
_reflns_limit_h_max 10
_reflns_limit_h_min -10
_reflns_limit_k_max 16
_reflns_limit_k_min 0
_reflns_limit_l_max 20
_reflns_limit_l_min 0
_reflns_number_gt 3766
_reflns_number_total 3811
_reflns_threshold_expression I>2.0\s(I)
_oxford_diffrn_Wilson_B_factor 2.58
_oxford_diffrn_Wilson_scale 0.03
_oxford_refine_ls_r_factor_ref 0.0302
_oxford_refine_ls_scale 4.85(7)
_oxford_reflns_number_all 3797
_oxford_structure_analysis_title 6604
_cod_data_source_file c8ob00187a3.cif
_cod_data_source_block 28
_cod_depositor_comments
;
The following automatic conversions were performed:

'_exptl_crystal_density_meas' value 'not measured' was changed to '?'
- the value is perceived as not measured.

Automatic conversion script
Id: cif_fix_values 4973 2017-02-22 13:04:09Z antanas 

 Adding full bibliography for 7156160--7156161.cif.
;
_cod_original_sg_symbol_H-M 'P 21 21 21 '
_cod_original_formula_sum 'C15 H23 I1 N2 O6'
_cod_database_code 7156161
_oxford_refine_reflns_threshold_expression_ref I>-3.0\s(I)
_oxford_hooft_y 0.023(4)
_oxford_bijvoet_difference 0.0197(14)
_oxford_refined_flack_x 0.026(6)

loop_
_symmetry_equiv_pos_as_xyz
x,y,z
-x+1/2,-y,z+1/2
x+1/2,-y+1/2,-z
-x,y+1/2,-z+1/2

loop_
_atom_site_label
_atom_site_type_symbol
_atom_site_fract_x
_atom_site_fract_y
_atom_site_fract_z
_atom_site_U_iso_or_equiv
_atom_site_occupancy
_atom_site_adp_type
_atom_site_refinement_flags_posn
_atom_site_refinement_flags_occupancy
_atom_site_disorder_assembly
_atom_site_disorder_group
N1 N 0.3424(3) 0.43311(19) 0.46931(15) 0.0231 1.0000 Uani . . . .
C2 C 0.4039(4) 0.4641(2) 0.55094(17) 0.0263 1.0000 Uani . . . .
O3 O 0.2671(3) 0.47611(18) 0.60017(13) 0.0342 1.0000 Uani . . . .
C4 C 0.1396(4) 0.4225(2) 0.5634(2) 0.0305 1.0000 Uani . . . .
C5 C 0.1711(4) 0.4284(2) 0.47049(19) 0.0231 1.0000 Uani . . . .
C6 C 0.1387(4) 0.3307(2) 0.42122(17) 0.0239 1.0000 Uani . . . .
C7 C 0.2750(4) 0.3235(2) 0.36122(16) 0.0255 1.0000 Uani . . . .
C8 C 0.4069(5) 0.3621(2) 0.41811(18) 0.0269 1.0000 Uani . . . .
O8 O 0.5420(3) 0.3339(2) 0.4189(2) 0.0449 1.0000 Uani . . . .
C9 C 0.3244(9) 0.2192(6) 0.3303(4) 0.0221(18) 0.538(7) Uiso . P 1 1
C109 C 0.2888(9) 0.2137(6) 0.3327(5) 0.0171(19) 0.462(7) Uiso . P 1 2
O10 O 0.2749(6) 0.1424(4) 0.3770(3) 0.0315(12) 0.538(7) Uiso . P 1 1
O110 O 0.2423(6) 0.1441(4) 0.3554(4) 0.0265(13) 0.462(7) Uiso . P 1 2
N11 N 0.4175(14) 0.2122(11) 0.2647(10) 0.0297 0.538(7) Uani . P 1 1
N111 N 0.3681(16) 0.2008(15) 0.2591(12) 0.0371 0.462(7) Uani . P 1 2
C12 C 0.4815(15) 0.1135(6) 0.2386(5) 0.0446 0.538(7) Uani . P 1 1
C112 C 0.3813(17) 0.1030(9) 0.2217(7) 0.0540 0.462(7) Uani . P 1 2
O13 O 0.5152(6) 0.2938(4) 0.2479(3) 0.0313 0.538(7) Uani . P 1 1
O113 O 0.3616(8) 0.2832(6) 0.2036(3) 0.0468 0.462(7) Uani . P 1 2
C14 C 0.478(3) 0.3349(16) 0.1686(12) 0.0507 0.538(7) Uani . P 1 1
C114 C 0.518(3) 0.3217(17) 0.1892(13) 0.0545 0.462(7) Uani . P 1 2
I15 I -0.09334(3) 0.324531(16) 0.371666(15) 0.0377 1.0000 Uani . . . .
C16 C 0.0943(18) 0.5251(11) 0.4218(13) 0.0202 0.363(18) Uani D P 2 1
C116 C 0.1045(11) 0.5233(7) 0.4364(8) 0.0283 0.637(18) Uani D P 2 2
O17 O -0.0040(19) 0.5766(13) 0.4540(10) 0.0357 0.363(18) Uani D P 2 1
O117 O 0.0244(9) 0.5839(7) 0.4719(6) 0.0319 0.637(18) Uani D P 2 2
O18 O 0.152(2) 0.5399(19) 0.3456(14) 0.0337 0.363(18) Uani D P 2 1
O118 O 0.1497(11) 0.5306(10) 0.3567(8) 0.0337 0.637(18) Uani D P 2 2
C19 C 0.073(4) 0.615(3) 0.2951(13) 0.0490 0.363(18) Uani D P 2 1
C119 C 0.0950(15) 0.6190(13) 0.3115(7) 0.0490 0.637(18) Uani D P 2 2
C20 C 0.4954(5) 0.5642(2) 0.5507(2) 0.0300 1.0000 Uani . . . .
C21 C 0.3986(5) 0.6508(2) 0.5151(2) 0.0375 1.0000 Uani . . . .
C22 C 0.5382(6) 0.5864(3) 0.6418(2) 0.0432 1.0000 Uani . . . .
C23 C 0.6449(5) 0.5493(3) 0.5013(3) 0.0403 1.0000 Uani . . . .
H21 H 0.4714 0.4099 0.5728 0.0319 1.0000 Uiso . . . .
H41 H 0.1382 0.3528 0.5812 0.0369 1.0000 Uiso . . . .
H42 H 0.0399 0.4547 0.5765 0.0366 1.0000 Uiso . . . .
H61 H 0.1462 0.2746 0.4600 0.0298 1.0000 Uiso . . . .
H121 H 0.4737 0.1064 0.1794 0.0668 0.538(7) Uiso . P 1 1
H123 H 0.4263 0.0590 0.2642 0.0669 0.538(7) Uiso . P 1 1
H122 H 0.5897 0.1086 0.2542 0.0670 0.538(7) Uiso . P 1 1
H141 H 0.5554 0.3838 0.1532 0.0760 0.538(7) Uiso . P 1 1
H142 H 0.4751 0.2814 0.1284 0.0759 0.538(7) Uiso . P 1 1
H143 H 0.3776 0.3673 0.1709 0.0759 0.538(7) Uiso . P 1 1
H1141 H 0.5109 0.3847 0.1596 0.0820 0.462(7) Uiso . P 1 2
H1142 H 0.5754 0.2737 0.1569 0.0820 0.462(7) Uiso . P 1 2
H1143 H 0.5697 0.3326 0.2414 0.0820 0.462(7) Uiso . P 1 2
H191 H 0.0943 0.6023 0.2377 0.0740 0.363(18) Uiso . P 2 1
H193 H -0.0373 0.6111 0.3052 0.0740 0.363(18) Uiso . P 2 1
H192 H 0.1100 0.6811 0.3102 0.0740 0.363(18) Uiso . P 2 1
H1191 H 0.1275 0.6143 0.2547 0.0739 0.637(18) Uiso . P 2 2
H1193 H -0.0170 0.6215 0.3149 0.0738 0.637(18) Uiso . P 2 2
H1192 H 0.1376 0.6786 0.3364 0.0740 0.637(18) Uiso . P 2 2
H211 H 0.4574 0.7119 0.5166 0.0558 1.0000 Uiso . . . .
H212 H 0.3728 0.6367 0.4585 0.0559 1.0000 Uiso . . . .
H213 H 0.3043 0.6595 0.5456 0.0561 1.0000 Uiso . . . .
H221 H 0.6069 0.6439 0.6451 0.0646 1.0000 Uiso . . . .
H222 H 0.5900 0.5301 0.6666 0.0650 1.0000 Uiso . . . .
H223 H 0.4454 0.6009 0.6732 0.0651 1.0000 Uiso . . . .
H71 H 0.2592 0.3685 0.3143 0.0312 1.0000 Uiso . . . .
H231 H 0.7090 0.6089 0.5054 0.0601 1.0000 Uiso . . . .
H232 H 0.7017 0.4926 0.5237 0.0600 1.0000 Uiso . . . .
H233 H 0.6214 0.5361 0.4443 0.0597 1.0000 Uiso . . . .
H1121 H 0.3286 0.1037 0.1691 0.0810 0.462(7) Uiso . P 1 2
H1122 H 0.4890 0.0866 0.2129 0.0809 0.462(7) Uiso . P 1 2
H1123 H 0.3342 0.0524 0.2562 0.0810 0.462(7) Uiso . P 1 2

loop_
_atom_site_aniso_label
_atom_site_aniso_U_11
_atom_site_aniso_U_22
_atom_site_aniso_U_33
_atom_site_aniso_U_23
_atom_site_aniso_U_13
_atom_site_aniso_U_12
N1 0.0345(13) 0.0150(11) 0.0198(11) -0.0020(9) 0.0036(10) -0.0007(10)
C2 0.0403(16) 0.0154(13) 0.0232(12) -0.0010(10) 0.0015(13) -0.0008(13)
O3 0.0558(15) 0.0249(11) 0.0219(9) -0.0063(8) 0.0108(10) -0.0080(11)
C4 0.0421(18) 0.0185(14) 0.0308(15) -0.0037(12) 0.0109(13) -0.0059(13)
C5 0.0292(15) 0.0134(13) 0.0266(13) -0.0039(11) 0.0034(11) -0.0033(11)
C6 0.0303(14) 0.0141(12) 0.0274(12) -0.0027(11) -0.0049(10) -0.0000(11)
C7 0.0403(16) 0.0153(12) 0.0208(12) -0.0009(12) 0.0028(11) 0.0012(12)
C8 0.0379(16) 0.0152(13) 0.0276(13) -0.0028(10) 0.0078(14) -0.0023(13)
O8 0.0329(13) 0.0330(14) 0.0687(18) -0.0230(14) 0.0089(11) -0.0018(11)
N11 0.049(6) 0.016(4) 0.024(4) -0.004(3) 0.006(4) 0.003(4)
N111 0.062(9) 0.027(5) 0.022(4) -0.010(3) 0.009(6) -0.005(6)
C12 0.081(7) 0.028(4) 0.025(3) -0.006(3) 0.011(4) 0.018(4)
C112 0.059(7) 0.050(6) 0.053(6) -0.034(5) 0.015(5) -0.006(5)
O13 0.036(2) 0.033(3) 0.024(3) 0.0056(18) 0.0078(18) 0.0029(19)
O113 0.059(4) 0.057(4) 0.025(3) 0.013(3) 0.013(2) 0.012(3)
C14 0.078(11) 0.043(6) 0.032(6) 0.007(5) 0.008(5) 0.020(6)
C114 0.070(12) 0.044(10) 0.049(15) -0.006(8) 0.024(8) -0.008(9)
I15 0.03861(13) 0.01985(11) 0.05449(14) -0.00094(9) -0.01143(10) -0.00141(8)
C16 0.031(2) 0.0073(13) 0.022(4) -0.0021(19) -0.008(2) -0.0008(15)
C116 0.039(2) 0.0154(13) 0.030(4) -0.0021(19) -0.008(2) -0.0008(15)
O17 0.034(3) 0.0220(18) 0.051(4) -0.010(2) -0.009(2) 0.0041(18)
O117 0.030(3) 0.0182(18) 0.047(4) -0.010(2) -0.009(2) 0.0041(18)
O18 0.0597(16) 0.013(3) 0.028(3) 0.010(3) -0.0079(16) 0.0046(13)
O118 0.0597(16) 0.013(3) 0.028(3) 0.010(3) -0.0079(16) 0.0046(13)
C19 0.086(6) 0.023(2) 0.038(5) 0.005(4) -0.043(4) 0.007(3)
C119 0.086(6) 0.023(2) 0.038(5) 0.005(4) -0.043(4) 0.007(3)
C20 0.0461(19) 0.0144(14) 0.0295(15) -0.0004(11) -0.0031(13) -0.0019(13)
C21 0.053(2) 0.0169(14) 0.0424(17) 0.0032(12) -0.0007(17) -0.0043(15)
C22 0.069(3) 0.0231(15) 0.0375(18) -0.0080(14) -0.0138(17) -0.0089(17)
C23 0.042(2) 0.0291(18) 0.050(2) -0.0016(16) -0.0001(16) -0.0087(15)

loop_
_atom_type_symbol
_atom_type_scat_dispersion_real
_atom_type_scat_dispersion_imag
_atom_type_scat_Cromer_Mann_a1
_atom_type_scat_Cromer_Mann_b1
_atom_type_scat_Cromer_Mann_a2
_atom_type_scat_Cromer_Mann_b2
_atom_type_scat_Cromer_Mann_a3
_atom_type_scat_Cromer_Mann_b3
_atom_type_scat_Cromer_Mann_a4
_atom_type_scat_Cromer_Mann_b4
_atom_type_scat_Cromer_Mann_c
_atom_type_scat_source
C 0.0181 0.0091 2.3100 20.8439 1.0200 10.2075 1.5886 0.5687 0.8650 51.6512 0.2156 'International Tables Vol C 4.2.6.8 and 6.1.1.4'
H 0.0000 0.0000 0.4930 10.5109 0.3229 26.1257 0.1402 3.1424 0.0408 57.7998 0.0030 'International Tables Vol C 4.2.6.8 and 6.1.1.4'
I -0.3257 6.8362 20.1472 4.3470 18.9949 0.3814 7.5138 27.7660 2.2735 66.8776 4.0712 'International Tables Vol C 4.2.6.8 and 6.1.1.4'
N 0.0311 0.0180 12.2126 0.0057 3.1322 9.8933 2.0125 28.9975 1.1663 0.5826 -11.5290 'International Tables Vol C 4.2.6.8 and 6.1.1.4'
O 0.0492 0.0322 3.0485 13.2771 2.2868 5.7011 1.5463 0.3239 0.8670 32.9089 0.2508 'International Tables Vol C 4.2.6.8 and 6.1.1.4'

loop_
_geom_angle_atom_site_label_1
_geom_angle_atom_site_label_2
_geom_angle_atom_site_label_3
_geom_angle
_geom_angle_publ_flag
C2 N1 C5 110.9(2) yes
C2 N1 C8 125.8(3) yes
C5 N1 C8 112.5(3) yes
N1 C2 O3 103.7(3) yes
N1 C2 C20 114.7(2) yes
O3 C2 C20 108.9(3) yes
N1 C2 H21 109.1 no
O3 C2 H21 111.3 no
C20 C2 H21 109.1 no
C2 O3 C4 109.9(2) yes
O3 C4 C5 104.3(2) yes
O3 C4 H41 111.0 no
C5 C4 H41 110.1 no
O3 C4 H42 111.2 no
C5 C4 H42 110.2 no
H41 C4 H42 109.9 no
C4 C5 N1 101.0(3) yes
C4 C5 C6 115.6(2) yes
N1 C5 C6 102.0(2) yes
C4 C5 C16 116.1(8) yes
N1 C5 C16 111.2(6) yes
C6 C5 C16 109.5(5) yes
C4 C5 N1 101.0(3) yes
C4 C5 C6 115.6(2) yes
N1 C5 C6 102.0(2) yes
C4 C5 C116 109.9(6) yes
N1 C5 C116 110.1(4) yes
C6 C5 C116 116.6(4) yes
C5 C6 C7 104.0(2) yes
C5 C6 I15 113.0(2) yes
C7 C6 I15 118.12(18) yes
C5 C6 H61 107.1 no
C7 C6 H61 108.2 no
I15 C6 H61 105.8 no
C6 C7 C8 99.3(2) yes
C6 C7 C9 118.5(4) yes
C8 C7 C9 106.9(3) yes
C6 C7 H71 110.6 no
C8 C7 H71 111.4 no
C9 C7 H71 109.6 no
C6 C7 C8 99.3(2) yes
C6 C7 C109 108.1(4) yes
C8 C7 C109 115.9(3) yes
C6 C7 H71 110.6 no
C8 C7 H71 111.4 no
C109 C7 H71 110.9 no
C7 C8 N1 106.9(3) yes
C7 C8 O8 127.0(3) yes
N1 C8 O8 126.1(3) yes
C7 C9 O10 114.5(6) yes
C7 C9 N11 119.4(8) yes
O10 C9 N11 126.0(8) yes
C7 C109 O110 133.4(7) yes
C7 C109 N111 114.5(10) yes
O110 C109 N111 111.9(10) yes
C9 N11 C12 120.8(11) yes
C9 N11 O13 117.5(12) yes
C12 N11 O13 113.9(12) yes
C109 N111 C112 120.9(14) yes
C109 N111 O113 115.6(15) yes
C112 N111 O113 115.6(15) yes
N11 C12 H121 110.0 no
N11 C12 H123 111.0 no
H121 C12 H123 108.9 no
N11 C12 H122 109.9 no
H121 C12 H122 108.7 no
H123 C12 H122 108.2 no
N111 C112 H1121 109.1 no
N111 C112 H1122 110.1 no
H1121 C112 H1122 108.8 no
N111 C112 H1123 110.6 no
H1121 C112 H1123 108.8 no
H1122 C112 H1123 109.4 no
N11 O13 C14 109.6(12) yes
N111 O113 C114 109.7(10) yes
O13 C14 H141 109.7 no
O13 C14 H142 109.4 no
H141 C14 H142 109.8 no
O13 C14 H143 109.6 no
H141 C14 H143 109.2 no
H142 C14 H143 109.3 no
O113 C114 H1141 109.1 no
O113 C114 H1142 109.2 no
H1141 C114 H1142 109.6 no
O113 C114 H1143 109.7 no
H1141 C114 H1143 109.4 no
H1142 C114 H1143 109.8 no
C5 C16 O17 121.1(15) yes
C5 C16 O18 114.0(15) yes
O17 C16 O18 124.97(10) yes
C5 C116 O117 127.3(9) yes
C5 C116 O118 107.7(9) yes
O117 C116 O118 124.97(10) yes
C16 O18 C19 116.36(10) yes
C116 O118 C119 116.37(10) yes
O18 C19 H191 109.5 no
O18 C19 H193 108.9 no
H191 C19 H193 110.0 no
O18 C19 H192 109.0 no
H191 C19 H192 110.2 no
H193 C19 H192 109.3 no
O118 C119 H1191 109.5 no
O118 C119 H1193 108.6 no
H1191 C119 H1193 110.3 no
O118 C119 H1192 109.1 no
H1191 C119 H1192 110.2 no
H1193 C119 H1192 109.1 no
C2 C20 C21 111.7(3) yes
C2 C20 C22 106.4(3) yes
C21 C20 C22 110.2(3) yes
C2 C20 C23 108.6(3) yes
C21 C20 C23 110.9(3) yes
C22 C20 C23 108.9(3) yes
C20 C21 H211 109.9 no
C20 C21 H212 109.8 no
H211 C21 H212 108.0 no
C20 C21 H213 110.9 no
H211 C21 H213 109.4 no
H212 C21 H213 108.7 no
C20 C22 H221 110.3 no
C20 C22 H222 111.2 no
H221 C22 H222 108.0 no
C20 C22 H223 110.1 no
H221 C22 H223 108.5 no
H222 C22 H223 108.6 no
C20 C23 H231 109.8 no
C20 C23 H232 109.2 no
H231 C23 H232 108.9 no
C20 C23 H233 110.5 no
H231 C23 H233 109.5 no
H232 C23 H233 108.9 no

loop_
_geom_bond_atom_site_label_1
_geom_bond_atom_site_label_2
_geom_bond_distance
_geom_bond_publ_flag
N1 C2 1.476(4) yes
N1 C5 1.466(4) yes
N1 C8 1.366(4) yes
C2 O3 1.423(4) yes
C2 C20 1.537(4) yes
C2 H21 0.984 no
O3 C4 1.429(4) yes
C4 C5 1.525(4) yes
C4 H41 0.965 no
C4 H42 0.975 no
C5 C6 1.541(4) yes
C5 C16 1.638(17) yes
C5 C6 1.541(4) yes
C5 C116 1.483(10) yes
C6 C7 1.518(4) yes
C6 I15 2.141(3) yes
C6 H61 0.973 no
C7 C8 1.541(4) yes
C7 C9 1.525(8) yes
C7 H71 0.972 no
C7 C8 1.541(4) yes
C7 C109 1.527(8) yes
C7 H71 0.972 no
C8 O8 1.214(5) yes
C9 O10 1.333(9) yes
C9 N11 1.33(2) yes
C109 O110 1.067(10) yes
C109 N111 1.38(2) yes
N11 C12 1.476(18) yes
N11 O13 1.391(13) yes
N111 C112 1.43(2) yes
N111 O113 1.410(19) yes
C12 H121 0.962 no
C12 H123 0.955 no
C12 H122 0.961 no
C112 H1121 0.960 no
C112 H1122 0.958 no
C112 H1123 0.959 no
O13 C14 1.425(14) yes
O113 C114 1.45(2) yes
C14 H141 0.958 no
C14 H142 0.959 no
C14 H143 0.960 no
C114 H1141 0.960 no
C114 H1142 0.957 no
C114 H1143 0.963 no
C16 O17 1.199(9) yes
C16 O18 1.339(9) yes
C116 O117 1.199(7) yes
C116 O118 1.345(6) yes
O18 C19 1.452(9) yes
O118 C119 1.455(6) yes
C19 H191 0.958 no
C19 H193 0.959 no
C19 H192 0.959 no
C119 H1191 0.959 no
C119 H1193 0.960 no
C119 H1192 0.957 no
C20 C21 1.524(5) yes
C20 C22 1.543(5) yes
C20 C23 1.519(6) yes
C21 H211 0.952 no
C21 H212 0.957 no
C21 H213 0.952 no
C22 H221 0.962 no
C22 H222 0.953 no
C22 H223 0.961 no
C23 H231 0.961 no
C23 H232 0.963 no
C23 H233 0.957 no

loop_
_geom_hbond_atom_site_label_D
_geom_hbond_atom_site_label_H
_geom_hbond_atom_site_label_A
_geom_hbond_site_symmetry_A
_geom_hbond_angle_DHA
_geom_hbond_distance_DH
_geom_hbond_distance_HA
_geom_hbond_distance_DA
_geom_hbond_publ_flag
C4 H41 O8 3_456 155 0.96 2.60 3.500(13) yes
C6 H61 O8 3_456 153 0.97 2.58 3.474(13) yes
C23 H232 O10 3_556 158 0.96 2.48 3.391(13) yes
